data_7034508
loop_
_publ_author_name
'Kosaka, Wataru'
'Itoh, Masahisa'
'Miyasaka, Hitoshi'

_publ_section_title
;
 The effect of chlorine and fluorine substitutions on tuning the
 ionization potential of benzoate-bridged paddlewheel diruthenium(ii, ii)
 complexes.
;
_journal_issue 17
_journal_name_full 'Dalton transactions (Cambridge, England : 2003)'
_journal_page_first 8156
_journal_page_last 8168
_journal_paper_doi 10.1039/c5dt00505a
_journal_volume 44
_journal_year 2015
_chemical_formula_moiety 'C42 H38 Cl12 O10 Ru2'
_chemical_formula_sum 'C42 H38 Cl12 O10 Ru2'
_chemical_formula_weight 1330.33
_space_group_IT_number 2
_symmetry_cell_setting triclinic
_symmetry_Int_Tables_number 2
_symmetry_space_group_name_Hall '-P 1'
_symmetry_space_group_name_H-M 'P -1'
_atom_sites_solution_hydrogens geom
_atom_sites_solution_primary direct
_atom_sites_solution_secondary difmap
_audit_update_record
;
2014-12-24 deposited with the CCDC.
2015-03-12 downloaded from the CCDC.
;
_cell_angle_alpha 86.02(4)
_cell_angle_beta 76.50(4)
_cell_angle_gamma 76.40(4)
_cell_formula_units_Z 1
_cell_length_a 9.988(3)
_cell_length_b 10.925(4)
_cell_length_c 11.720(4)
_cell_measurement_reflns_used 5655
_cell_measurement_temperature 123
_cell_measurement_theta_max 27.61
_cell_measurement_theta_min 3.09
_cell_volume 1208.5(8)
_computing_cell_refinement CrystalClear
_computing_data_collection 'CrystalClear (Rigaku/MSC Inc., 2006)'
_computing_data_reduction CrystalClear
_computing_molecular_graphics 'CrystalStructure 4.0'
_computing_publication_material 'CrystalStructure 4.0 (Rigaku, 2010)'
_computing_structure_refinement 'SHELXL97 (Sheldrick, 2008)'
_computing_structure_solution 'DIRDIF99-PATTY (Gould, et al., 1999)'
_diffrn_ambient_temperature 123
_diffrn_detector_area_resol_mean 7.314
_diffrn_measured_fraction_theta_full 0.995
_diffrn_measured_fraction_theta_max 0.995
_diffrn_measurement_device_type 'Rigaku Mercury70'
_diffrn_measurement_method \w
_diffrn_radiation_type 'Mo K\a'
_diffrn_radiation_wavelength 0.71070
_diffrn_reflns_av_R_equivalents 0.0802
_diffrn_reflns_limit_h_max 11
_diffrn_reflns_limit_h_min -11
_diffrn_reflns_limit_k_max 12
_diffrn_reflns_limit_k_min -12
_diffrn_reflns_limit_l_max 13
_diffrn_reflns_limit_l_min -12
_diffrn_reflns_number 11573
_diffrn_reflns_theta_full 25.00
_diffrn_reflns_theta_max 25.00
_diffrn_standards_number 0
_exptl_absorpt_coefficient_mu 1.344
_exptl_absorpt_correction_T_max 0.973
_exptl_absorpt_correction_T_min 0.705
_exptl_absorpt_correction_type multi-scan
_exptl_absorpt_process_details 'REQAB (Rigaku, 1998)'
_exptl_crystal_colour orange
_exptl_crystal_density_diffrn 1.828
_exptl_crystal_density_method 'not measured'
_exptl_crystal_description platelet
_exptl_crystal_F_000 662.00
_exptl_crystal_size_max 0.259
_exptl_crystal_size_mid 0.096
_exptl_crystal_size_min 0.020
_refine_diff_density_max 7.640
_refine_diff_density_min -1.370
_refine_ls_extinction_method none
_refine_ls_goodness_of_fit_ref 1.045
_refine_ls_hydrogen_treatment constr
_refine_ls_number_parameters 298
_refine_ls_number_reflns 4225
_refine_ls_number_restraints 231
_refine_ls_R_factor_gt 0.0975
_refine_ls_shift/su_max 0.000
_refine_ls_structure_factor_coef Fsqd
_refine_ls_weighting_details 'w = 1/[\s^2^(Fo^2^)+(0.1927P)^2^+0.0000P] where P=(Fo^2^+2Fc^2^)/3'
_refine_ls_weighting_scheme calc
_refine_ls_wR_factor_ref 0.2707
_reflns_number_gt 3223
_reflns_number_total 4227
_reflns_threshold_expression F^2^>2.0\s(F^2^)
_cod_data_source_file c5dt00505a2.cif
_cod_data_source_block Ru2-235Cl3
_cod_depositor_comments 'Adding full bibliography for 7034506--7034522.cif.'
_cod_original_cell_volume 1208.4(7)
_cod_database_code 7034508

loop_
_symmetry_equiv_pos_site_id
_symmetry_equiv_pos_as_xyz
1 +X,+Y,+Z
2 -X,-Y,-Z

loop_
_atom_site_label
_atom_site_type_symbol
_atom_site_fract_x
_atom_site_fract_y
_atom_site_fract_z
_atom_site_U_iso_or_equiv
_atom_site_adp_type
_atom_site_occupancy
_atom_site_symmetry_multiplicity
_atom_site_calc_flag
_atom_site_refinement_flags
Ru1 Ru 0.11022(5) 0.44752(5) 0.45720(5) 0.0154(3) Uani 1.0 2 d .
Cl1 Cl 0.3617(3) 0.7581(2) 0.3217(2) 0.0348(6) Uani 1.0 2 d .
Cl2 Cl 0.4457(3) 1.0034(3) 0.3608(3) 0.0404(6) Uani 1.0 2 d .
Cl3 Cl 0.0059(3) 1.1172(2) 0.72696(19) 0.0334(6) Uani 1.0 2 d .
Cl4 Cl -0.1821(2) 0.3494(2) 0.91639(17) 0.0273(5) Uani 1.0 2 d .
Cl5 Cl -0.0855(3) 0.2870(3) 1.15277(18) 0.0327(6) Uani 1.0 2 d .
Cl6 Cl 0.4284(2) 0.3576(3) 0.95059(19) 0.0368(6) Uani 1.0 2 d .
O1 O 0.1844(5) 0.6069(5) 0.4684(5) 0.0164(11) Uani 1.0 2 d .
O2 O -0.0346(5) 0.7102(5) 0.5525(5) 0.0158(11) Uani 1.0 2 d .
O3 O 0.1486(5) 0.3889(5) 0.6199(5) 0.0166(11) Uani 1.0 2 d .
O4 O -0.0705(5) 0.4933(5) 0.7049(5) 0.0173(11) Uani 1.0 2 d .
O5 O 0.3381(5) 0.3394(5) 0.3801(5) 0.0167(11) Uani 1.0 2 d .
C1 C 0.0961(8) 0.7038(7) 0.5109(7) 0.0195(14) Uani 1.0 2 d .
C2 C 0.1446(8) 0.8216(8) 0.5165(7) 0.0209(14) Uani 1.0 2 d .
C3 C 0.2638(8) 0.8520(8) 0.4395(7) 0.0236(15) Uani 1.0 2 d .
C4 C 0.3009(8) 0.9635(8) 0.4544(7) 0.0237(15) Uani 1.0 2 d .
C5 C 0.2227(9) 1.0440(8) 0.5447(7) 0.0254(16) Uani 1.0 2 d .
C6 C 0.1098(9) 1.0146(8) 0.6174(7) 0.0242(16) Uani 1.0 2 d .
C7 C 0.0678(9) 0.9042(8) 0.6045(8) 0.0247(16) Uani 1.0 2 d .
C8 C 0.0490(8) 0.4243(8) 0.7072(7) 0.0202(14) Uani 1.0 2 d .
C9 C 0.0821(8) 0.3862(8) 0.8255(7) 0.0204(15) Uani 1.0 2 d .
C10 C -0.0124(8) 0.3547(8) 0.9231(7) 0.0219(15) Uani 1.0 2 d .
C11 C 0.0299(9) 0.3263(8) 1.0277(7) 0.0266(16) Uani 1.0 2 d .
C12 C 0.1630(9) 0.3281(9) 1.0407(8) 0.0279(17) Uani 1.0 2 d .
C13 C 0.2580(9) 0.3571(8) 0.9382(7) 0.0272(17) Uani 1.0 2 d .
C14 C 0.2213(9) 0.3827(8) 0.8352(7) 0.0237(16) Uani 1.0 2 d .
C15 C 0.4495(9) 0.3434(10) 0.4399(8) 0.0349(19) Uani 1.0 2 d .
C16 C 0.5642(11) 0.3718(16) 0.3462(10) 0.060(3) Uani 1.0 2 d .
C17 C 0.5476(11) 0.3312(15) 0.2406(10) 0.059(3) Uani 1.0 2 d .
C18 C 0.3958(9) 0.3380(11) 0.2570(8) 0.0366(19) Uani 1.0 2 d .
C19 C 0.200(3) 1.0015(17) 0.9612(19) 0.110(5) Uani 1.0 2 d .
C20 C 0.298(2) 0.9922(16) 1.0379(17) 0.095(4) Uani 1.0 2 d .
C21 C 0.4477(19) 0.9975(16) 0.9608(15) 0.090(4) Uani 1.0 2 d .
H5 H 0.2494 1.1198 0.5548 0.0305 Uiso 1.0 2 calc R
H7 H -0.0137 0.8859 0.6565 0.0296 Uiso 1.0 2 calc R
H12 H 0.1893 0.3110 1.1141 0.0335 Uiso 1.0 2 calc R
H14 H 0.2894 0.3987 0.7679 0.0284 Uiso 1.0 2 calc R
H15A H 0.4805 0.2613 0.4782 0.0418 Uiso 1.0 2 calc R
H15B H 0.4168 0.4098 0.4999 0.0418 Uiso 1.0 2 calc R
H16A H 0.5596 0.4635 0.3420 0.0722 Uiso 1.0 2 calc R
H16B H 0.6570 0.3276 0.3616 0.0722 Uiso 1.0 2 calc R
H17A H 0.6026 0.2438 0.2241 0.0704 Uiso 1.0 2 calc R
H17B H 0.5800 0.3865 0.1744 0.0704 Uiso 1.0 2 calc R
H18A H 0.3502 0.4154 0.2192 0.0439 Uiso 1.0 2 calc R
H18B H 0.3805 0.2641 0.2216 0.0439 Uiso 1.0 2 calc R
H19A H 0.2286 0.9273 0.9112 0.1315 Uiso 1.0 2 calc R
H19B H 0.2006 1.0777 0.9120 0.1315 Uiso 1.0 2 calc R
H19C H 0.1043 1.0056 1.0092 0.1315 Uiso 1.0 2 calc R
H20A H 0.3039 0.9121 1.0834 0.1145 Uiso 1.0 2 calc R
H20B H 0.2651 1.0626 1.0939 0.1145 Uiso 1.0 2 calc R
H21A H 0.4847 0.9223 0.9107 0.1074 Uiso 1.0 2 calc R
H21B H 0.4396 1.0731 0.9089 0.1074 Uiso 1.0 2 calc R

loop_
_atom_site_aniso_label
_atom_site_aniso_U_11
_atom_site_aniso_U_22
_atom_site_aniso_U_33
_atom_site_aniso_U_12
_atom_site_aniso_U_13
_atom_site_aniso_U_23
Ru1 0.0102(5) 0.0186(5) 0.0182(5) -0.0049(3) -0.0029(3) -0.0007(3)
Cl1 0.0283(12) 0.0353(13) 0.0407(13) -0.0096(9) -0.0039(10) -0.0044(10)
Cl2 0.0307(13) 0.0426(14) 0.0492(14) -0.0209(10) 0.0006(11) 0.0005(11)
Cl3 0.0360(13) 0.0315(12) 0.0350(12) -0.0110(9) -0.0062(10) -0.0094(9)
Cl4 0.0180(10) 0.0410(13) 0.0264(11) -0.0140(9) -0.0053(8) 0.0017(9)
Cl5 0.0284(12) 0.0472(14) 0.0241(11) -0.0159(10) -0.0032(9) 0.0056(10)
Cl6 0.0177(11) 0.0641(16) 0.0313(12) -0.0102(10) -0.0083(9) -0.0052(11)
O1 0.012(3) 0.019(3) 0.018(3) -0.0062(19) -0.002(2) -0.001(2)
O2 0.013(3) 0.019(3) 0.018(3) -0.009(2) -0.001(2) -0.000(2)
O3 0.012(3) 0.019(3) 0.020(3) -0.006(2) -0.002(2) -0.000(2)
O4 0.011(3) 0.024(3) 0.020(3) -0.007(2) -0.008(2) 0.003(2)
O5 0.009(3) 0.026(3) 0.016(3) -0.005(2) -0.0009(19) -0.006(2)
C1 0.020(3) 0.021(3) 0.021(4) -0.006(3) -0.012(3) 0.001(3)
C2 0.020(4) 0.022(3) 0.026(4) -0.008(3) -0.014(3) 0.004(3)
C3 0.019(4) 0.028(4) 0.028(4) -0.010(3) -0.009(3) 0.002(3)
C4 0.017(4) 0.031(4) 0.028(4) -0.013(3) -0.011(3) 0.004(3)
C5 0.026(4) 0.025(4) 0.030(4) -0.004(3) -0.018(3) 0.004(3)
C6 0.025(4) 0.022(4) 0.029(4) -0.006(3) -0.011(3) -0.002(3)
C7 0.024(4) 0.022(4) 0.027(4) -0.003(3) -0.006(3) 0.003(3)
C8 0.014(3) 0.023(4) 0.024(3) -0.006(3) -0.002(3) -0.003(3)
C9 0.017(3) 0.027(4) 0.017(3) -0.002(3) -0.003(3) -0.004(3)
C10 0.017(4) 0.029(4) 0.020(3) -0.010(3) -0.002(3) 0.002(3)
C11 0.027(4) 0.032(4) 0.020(4) -0.009(4) -0.002(3) 0.006(3)
C12 0.024(4) 0.040(5) 0.022(4) -0.010(4) -0.008(3) 0.001(4)
C13 0.021(4) 0.036(4) 0.026(4) -0.005(4) -0.010(3) -0.000(4)
C14 0.016(4) 0.032(4) 0.022(4) -0.008(3) -0.002(3) -0.000(3)
C15 0.010(4) 0.060(5) 0.036(4) -0.006(4) -0.007(3) -0.004(4)
C16 0.024(4) 0.118(7) 0.044(5) -0.030(5) -0.003(4) -0.006(5)
C17 0.026(4) 0.109(7) 0.039(5) -0.019(5) 0.001(4) -0.001(5)
C18 0.015(4) 0.065(5) 0.026(4) -0.006(4) 0.003(3) -0.008(4)
C19 0.127(11) 0.072(10) 0.147(14) -0.022(10) -0.068(10) 0.005(10)
C20 0.109(9) 0.066(8) 0.123(10) -0.029(7) -0.046(7) 0.025(8)
C21 0.108(9) 0.066(8) 0.094(10) -0.018(8) -0.033(8) 0.028(8)

loop_
_atom_type_symbol
_atom_type_description
_atom_type_scat_dispersion_real
_atom_type_scat_dispersion_imag
_atom_type_scat_source
C C 0.0033 0.0016
;
International Tables for Crystallography
(1992, Vol. C, Tables 4.2.6.8 and 6.1.1.4)
;
H H 0.0000 0.0000
;
International Tables for Crystallography
(1992, Vol. C, Table 6.1.1.4)
;
O O 0.0106 0.0060
;
International Tables for Crystallography
(1992, Vol. C, Tables 4.2.6.8 and 6.1.1.4)
;
Ru Ru -1.2594 0.8363
;
International Tables for Crystallography
(1992, Vol. C, Tables 4.2.6.8 and 6.1.1.4)
;
Cl Cl 0.1484 0.1585
;
International Tables for Crystallography
(1992, Vol. C, Tables 4.2.6.8 and 6.1.1.4)
;

loop_
_geom_angle_atom_site_label_1
_geom_angle_atom_site_label_2
_geom_angle_atom_site_label_3
_geom_angle
_geom_angle_publ_flag
_geom_angle_site_symmetry_1
_geom_angle_site_symmetry_3
Ru1 Ru1 O1 89.61(13) yes 2_566 .
Ru1 Ru1 O2 89.81(13) yes 2_566 2_566
Ru1 Ru1 O3 90.17(13) yes 2_566 .
Ru1 Ru1 O4 89.46(13) yes 2_566 2_566
Ru1 Ru1 O5 176.78(14) yes 2_566 .
O1 Ru1 O2 179.38(17) yes . 2_566
O1 Ru1 O3 89.6(3) yes . .
O1 Ru1 O4 90.4(3) yes . 2_566
O1 Ru1 O5 89.61(19) yes . .
O2 Ru1 O3 90.2(3) yes 2_566 .
O2 Ru1 O4 89.8(3) yes 2_566 2_566
O2 Ru1 O5 90.95(19) yes 2_566 .
O3 Ru1 O4 179.63(18) yes . 2_566
O3 Ru1 O5 86.70(18) yes . .
O4 Ru1 O5 93.67(18) yes 2_566 .
Ru1 O1 C1 117.7(6) yes . .
Ru1 O2 C1 117.8(5) yes 2_566 .
Ru1 O3 C8 116.6(5) yes . .
Ru1 O4 C8 117.4(5) yes 2_566 .
Ru1 O5 C15 119.2(5) yes . .
Ru1 O5 C18 121.1(5) yes . .
C15 O5 C18 108.4(6) yes . .
O1 C1 O2 125.1(8) yes . .
O1 C1 C2 119.3(7) yes . .
O2 C1 C2 115.7(6) yes . .
C1 C2 C3 124.2(7) yes . .
C1 C2 C7 117.0(7) yes . .
C3 C2 C7 118.8(8) yes . .
Cl1 C3 C2 122.1(7) yes . .
Cl1 C3 C4 118.4(6) yes . .
C2 C3 C4 119.3(7) yes . .
Cl2 C4 C3 120.3(6) yes . .
Cl2 C4 C5 119.1(7) yes . .
C3 C4 C5 120.6(8) yes . .
C4 C5 C6 119.7(9) yes . .
Cl3 C6 C5 120.5(7) yes . .
Cl3 C6 C7 118.0(6) yes . .
C5 C6 C7 121.5(8) yes . .
C2 C7 C6 120.1(8) yes . .
O3 C8 O4 126.4(8) yes . .
O3 C8 C9 115.6(7) yes . .
O4 C8 C9 117.8(6) yes . .
C8 C9 C10 125.1(8) yes . .
C8 C9 C14 116.4(7) yes . .
C10 C9 C14 118.5(8) yes . .
Cl4 C10 C9 121.3(7) yes . .
Cl4 C10 C11 119.4(6) yes . .
C9 C10 C11 119.3(8) yes . .
Cl5 C11 C10 120.9(7) yes . .
Cl5 C11 C12 115.9(7) yes . .
C10 C11 C12 123.2(8) yes . .
C11 C12 C13 115.8(8) yes . .
Cl6 C13 C12 117.2(7) yes . .
Cl6 C13 C14 120.3(7) yes . .
C12 C13 C14 122.5(9) yes . .
C9 C14 C13 120.6(8) yes . .
O5 C15 C16 104.3(8) yes . .
C15 C16 C17 107.5(12) yes . .
C16 C17 C18 105.6(9) yes . .
O5 C18 C17 106.9(8) yes . .
C19 C20 C21 108.9(16) yes . .
C20 C21 C21 110.8(15) yes . 2_677
C4 C5 H5 120.150 no . .
C6 C5 H5 120.143 no . .
C2 C7 H7 119.964 no . .
C6 C7 H7 119.953 no . .
C11 C12 H12 122.077 no . .
C13 C12 H12 122.083 no . .
C9 C14 H14 119.724 no . .
C13 C14 H14 119.725 no . .
O5 C15 H15A 110.895 no . .
O5 C15 H15B 110.903 no . .
C16 C15 H15A 110.903 no . .
C16 C15 H15B 110.907 no . .
H15A C15 H15B 108.933 no . .
C15 C16 H16A 110.205 no . .
C15 C16 H16B 110.208 no . .
C17 C16 H16A 110.212 no . .
C17 C16 H16B 110.207 no . .
H16A C16 H16B 108.491 no . .
C16 C17 H17A 110.618 no . .
C16 C17 H17B 110.608 no . .
C18 C17 H17A 110.616 no . .
C18 C17 H17B 110.615 no . .
H17A C17 H17B 108.746 no . .
O5 C18 H18A 110.337 no . .
O5 C18 H18B 110.337 no . .
C17 C18 H18A 110.341 no . .
C17 C18 H18B 110.336 no . .
H18A C18 H18B 108.573 no . .
C20 C19 H19A 109.468 no . .
C20 C19 H19B 109.467 no . .
C20 C19 H19C 109.473 no . .
H19A C19 H19B 109.470 no . .
H19A C19 H19C 109.476 no . .
H19B C19 H19C 109.473 no . .
C19 C20 H20A 109.899 no . .
C19 C20 H20B 109.901 no . .
C21 C20 H20A 109.898 no . .
C21 C20 H20B 109.893 no . .
H20A C20 H20B 108.299 no . .
C20 C21 H21A 109.488 no . .
C20 C21 H21B 109.492 no . .
C21 C21 H21A 109.487 no 2_677 .
C21 C21 H21B 109.484 no 2_677 .
H21A C21 H21B 108.061 no . .

loop_
_geom_bond_atom_site_label_1
_geom_bond_atom_site_label_2
_geom_bond_distance
_geom_bond_publ_flag
_geom_bond_site_symmetry_2
Ru1 Ru1 2.2604(13) yes 2_566
Ru1 O1 2.069(6) yes .
Ru1 O2 2.057(6) yes 2_566
Ru1 O3 2.061(6) yes .
Ru1 O4 2.060(6) yes 2_566
Ru1 O5 2.306(5) yes .
Cl1 C3 1.734(8) yes .
Cl2 C4 1.724(9) yes .
Cl3 C6 1.736(8) yes .
Cl4 C10 1.729(9) yes .
Cl5 C11 1.737(8) yes .
Cl6 C13 1.743(10) yes .
O1 C1 1.255(9) yes .
O2 C1 1.269(9) yes .
O3 C8 1.259(8) yes .
O4 C8 1.258(9) yes .
O5 C15 1.456(12) yes .
O5 C18 1.424(10) yes .
C1 C2 1.489(13) yes .
C2 C3 1.409(11) yes .
C2 C7 1.378(11) yes .
C3 C4 1.386(13) yes .
C4 C5 1.387(11) yes .
C5 C6 1.337(12) yes .
C6 C7 1.394(13) yes .
C8 C9 1.508(12) yes .
C9 C10 1.383(11) yes .
C9 C14 1.413(13) yes .
C10 C11 1.381(12) yes .
C11 C12 1.378(14) yes .
C12 C13 1.414(11) yes .
C13 C14 1.334(13) yes .
C15 C16 1.466(14) yes .
C16 C17 1.402(19) yes .
C17 C18 1.468(15) yes .
C19 C20 1.46(4) yes .
C20 C21 1.56(3) yes .
C21 C21 1.56(3) yes 2_677
C5 H5 0.950 no .
C7 H7 0.950 no .
C12 H12 0.950 no .
C14 H14 0.950 no .
C15 H15A 0.990 no .
C15 H15B 0.990 no .
C16 H16A 0.990 no .
C16 H16B 0.990 no .
C17 H17A 0.990 no .
C17 H17B 0.990 no .
C18 H18A 0.990 no .
C18 H18B 0.990 no .
C19 H19A 0.980 no .
C19 H19B 0.980 no .
C19 H19C 0.980 no .
C20 H20A 0.990 no .
C20 H20B 0.990 no .
C21 H21A 0.990 no .
C21 H21B 0.990 no .

loop_
_geom_contact_atom_site_label_1
_geom_contact_atom_site_label_2
_geom_contact_distance
_geom_contact_publ_flag
_geom_contact_site_symmetry_2
Cl1 Cl2 3.082(4) no .
Cl1 O1 2.895(6) no .
Cl1 C1 3.180(8) no .
Cl4 Cl5 3.122(4) no .
Cl4 O4 2.975(6) no .
Cl4 C8 3.158(8) no .
O1 C3 2.943(11) no .
O1 C7 3.539(10) no .
O1 C8 3.517(9) no .
O1 C8 3.535(11) no 2_566
O1 C15 3.397(10) no .
O2 C7 2.721(12) no .
O2 C8 3.526(9) no .
O2 C8 3.516(11) no 2_566
O3 C1 3.549(9) no .
O3 C1 3.532(11) no 2_566
O3 C10 3.575(9) no .
O3 C14 2.777(11) no .
O3 C15 3.196(9) no .
O4 C1 3.540(10) no .
O4 C1 3.523(11) no 2_566
O4 C10 2.985(10) no .
O4 C14 3.530(11) no .
O4 C18 3.282(10) no 2_566
C2 C5 2.783(13) no .
C3 C6 2.756(11) no .
C4 C7 2.752(12) no .
C9 C12 2.812(13) no .
C10 C13 2.753(13) no .
C11 C14 2.733(11) no .
Cl1 Cl6 3.517(4) no 2_666
Cl2 O5 3.581(6) no 1_565
Cl3 Cl4 3.389(4) no 1_565
Cl3 C1 3.502(9) no 2_576
Cl3 C2 3.481(9) no 2_576
Cl3 C8 3.466(9) no 1_565
Cl3 C9 3.534(10) no 1_565
Cl3 C10 3.529(9) no 1_565
Cl4 Cl3 3.389(4) no 1_545
Cl4 C13 3.574(10) no 2_567
Cl5 C7 3.424(9) no 2_567
Cl5 C14 3.544(9) no 2_567
Cl5 C17 3.492(11) no 1_456
Cl6 Cl1 3.517(4) no 2_666
Cl6 C18 3.525(10) no 1_556
O2 C5 3.200(10) no 2_576
O2 C6 3.518(10) no 2_576
O4 C12 3.495(11) no 2_567
O5 Cl2 3.581(6) no 1_545
C1 Cl3 3.502(9) no 2_576
C2 Cl3 3.481(9) no 2_576
C2 C6 3.385(12) no 2_576
C5 O2 3.200(10) no 2_576
C6 O2 3.518(10) no 2_576
C6 C2 3.385(12) no 2_576
C6 C7 3.434(13) no 2_576
C7 Cl5 3.424(9) no 2_567
C7 C6 3.434(13) no 2_576
C7 C7 3.424(12) no 2_576
C8 Cl3 3.466(9) no 1_545
C9 Cl3 3.534(10) no 1_545
C9 C11 3.503(12) no 2_567
C10 Cl3 3.529(9) no 1_545
C10 C11 3.529(13) no 2_567
C10 C12 3.451(12) no 2_567
C11 C9 3.503(12) no 2_567
C11 C10 3.529(13) no 2_567
C12 O4 3.495(11) no 2_567
C12 C10 3.451(12) no 2_567
C13 Cl4 3.574(10) no 2_567
C14 Cl5 3.544(9) no 2_567
C17 Cl5 3.492(11) no 1_654
C18 Cl6 3.525(10) no 1_554
Ru1 H15B 3.1452 no .
Ru1 H18A 3.2044 no .
Cl1 H16A 3.3829 no .
Cl2 H5 2.7888 no .
Cl3 H5 2.7786 no .
Cl3 H7 2.7751 no .
Cl4 H18A 3.2549 no 2_566
Cl5 H12 2.7476 no .
Cl6 H12 2.8162 no .
Cl6 H14 2.7704 no .
O1 H15B 2.8459 no .
O1 H18A 3.5511 no .
O2 H7 2.4181 no .
O3 H14 2.4965 no .
O3 H15A 3.3566 no .
O3 H15B 2.7729 no .
O4 H18A 2.6907 no 2_566
O4 H18B 3.5437 no 2_566
O5 H16A 2.7925 no .
O5 H16B 3.1132 no .
O5 H17A 2.8505 no .
O5 H17B 3.0993 no .
C1 H7 2.5780 no .
C3 H5 3.2657 no .
C3 H7 3.2622 no .
C5 H7 3.2307 no .
C7 H5 3.2404 no .
C8 H14 2.6091 no .
C10 H12 3.2868 no .
C10 H14 3.2601 no .
C12 H14 3.2629 no .
C14 H12 3.2665 no .
C15 H17A 2.7772 no .
C15 H17B 3.1292 no .
C15 H18A 2.9740 no .
C15 H18B 3.0297 no .
C16 H18A 2.8147 no .
C16 H18B 3.0640 no .
C17 H15A 2.8046 no .
C17 H15B 3.1088 no .
C18 H15A 2.9210 no .
C18 H15B 3.0714 no .
C18 H16A 2.7486 no .
C18 H16B 3.1070 no .
C19 H21A 2.7053 no .
C19 H21B 2.6173 no .
C20 H21A 2.7510 no 2_677
C20 H21B 2.7509 no 2_677
C21 H19A 2.6762 no .
C21 H19B 2.5999 no .
C21 H19C 3.3237 no .
C21 H20A 2.8073 no 2_677
C21 H20B 2.7180 no 2_677
H14 H15B 3.1060 no .
H15A H16A 2.7923 no .
H15A H16B 2.1989 no .
H15A H17A 2.9445 no .
H15A H18B 3.3793 no .
H15B H16A 2.1947 no .
H15B H16B 2.5612 no .
H15B H18A 3.5001 no .
H16A H17A 2.7483 no .
H16A H17B 2.1367 no .
H16A H18A 2.9585 no .
H16B H17A 2.1395 no .
H16B H17B 2.4852 no .
H17A H18A 2.7757 no .
H17A H18B 2.1840 no .
H17B H18A 2.1828 no .
H17B H18B 2.5886 no .
H19A H20A 2.2962 no .
H19A H20B 2.8210 no .
H19A H21A 2.5440 no .
H19A H21B 2.9193 no .
H19B H20A 2.8214 no .
H19B H20B 2.3510 no .
H19B H21A 2.9414 no .
H19B H21B 2.3675 no .
H19C H20A 2.3458 no .
H19C H20B 2.2914 no .
H19C H21B 3.5127 no .
H20A H21A 2.3929 no .
H20A H21A 3.1022 no 2_677
H20A H21B 2.9058 no .
H20A H21B 2.6279 no 2_677
H20B H21A 2.9061 no .
H20B H21A 2.5318 no 2_677
H20B H21B 2.4593 no .
H20B H21B 2.9678 no 2_677
H21A H21A 2.8975 no 2_677
H21A H21B 2.4140 no 2_677
H21B H21B 2.8975 no 2_677
Cl1 H14 3.4516 no 2_666
Cl1 H15A 3.0861 no 2_666
Cl1 H15B 3.5137 no 2_666
Cl1 H20A 3.2569 no 1_554
Cl2 H5 3.3701 no 2_676
Cl2 H15A 3.3431 no 1_565
Cl2 H15A 3.3694 no 2_666
Cl2 H17A 3.4789 no 1_565
Cl2 H18B 3.1904 no 1_565
Cl2 H21A 3.1852 no 2_676
Cl2 H21B 3.1977 no 2_676
Cl3 H19B 3.1808 no .
Cl3 H19C 3.3323 no 2_577
Cl3 H20A 3.4304 no 2_577
Cl4 H17B 3.3644 no 1_456
Cl4 H19A 3.5801 no 2_567
Cl4 H20A 3.3579 no 2_567
Cl5 H7 3.0195 no 2_567
Cl5 H16B 3.0789 no 1_456
Cl5 H17A 3.1697 no 1_456
Cl5 H17B 3.2159 no 1_456
Cl5 H19A 3.2258 no 2_567
Cl5 H19C 3.5165 no 1_545
Cl6 H17B 3.3869 no 1_556
Cl6 H17B 3.0571 no 2_666
Cl6 H18A 3.1323 no 1_556
Cl6 H18B 3.2301 no 1_556
Cl6 H20A 3.4570 no 2_667
Cl6 H21A 3.3864 no 2_667
Cl6 H21B 3.1525 no 1_545
O1 H16B 3.0326 no 2_666
O2 H5 2.9490 no 2_576
O3 H5 2.9662 no 1_545
O4 H12 2.9564 no 2_567
O5 H5 3.1943 no 1_545
C1 H16B 3.1126 no 2_666
C2 H16B 2.8464 no 2_666
C3 H15A 2.9120 no 2_666
C3 H16B 3.0665 no 2_666
C4 H7 3.4415 no 2_576
C4 H15A 3.0719 no 2_666
C5 H7 3.4349 no 2_576
C6 H7 3.5869 no 2_576
C7 H16B 3.3496 no 2_666
C9 H19B 3.4638 no 1_545
C10 H19B 3.2548 no 1_545
C11 H19B 3.0620 no 1_545
C11 H19C 3.4181 no 1_545
C11 H20B 3.4316 no 1_545
C12 H18A 3.4229 no 1_556
C12 H18B 3.3065 no 1_556
C12 H19B 3.1189 no 1_545
C12 H20B 2.9149 no 1_545
C12 H21B 3.5732 no 1_545
C13 H17B 3.5818 no 2_666
C13 H19B 3.2824 no 1_545
C13 H20B 3.5808 no 1_545
C13 H21B 3.2007 no 1_545
C14 H16A 3.3233 no 2_666
C14 H17B 3.5378 no 2_666
C14 H19B 3.4318 no 1_545
C15 H5 3.5153 no 1_545
C15 H15B 3.4569 no 2_666
C15 H16A 3.3978 no 2_666
C16 H14 3.2488 no 2_666
C16 H15B 3.1543 no 2_666
C17 H19A 3.4651 no 2_666
C17 H21A 3.5045 no 2_666
C18 H12 3.0190 no 1_554
C18 H21A 3.3844 no 2_666
C19 H17A 3.4797 no 2_666
C19 H19C 2.9951 no 2_577
C20 H12 3.5079 no 1_565
C21 H18B 3.5379 no 2_666
H5 Cl2 3.3701 no 2_676
H5 O2 2.9490 no 2_576
H5 O3 2.9662 no 1_565
H5 O5 3.1943 no 1_565
H5 C15 3.5153 no 1_565
H5 H15A 3.0072 no 1_565
H7 Cl5 3.0195 no 2_567
H7 C4 3.4415 no 2_576
H7 C5 3.4349 no 2_576
H7 C6 3.5869 no 2_576
H7 H20B 3.3634 no 2_577
H12 O4 2.9564 no 2_567
H12 C18 3.0190 no 1_556
H12 C20 3.5079 no 1_545
H12 H18A 2.7165 no 1_556
H12 H18B 2.4641 no 1_556
H12 H19B 3.5629 no 1_545
H12 H20B 2.6517 no 1_545
H12 H21A 3.5972 no 2_667
H14 Cl1 3.4516 no 2_666
H14 C16 3.2488 no 2_666
H14 H16A 2.4674 no 2_666
H14 H16B 3.3583 no 2_666
H14 H17B 3.1203 no 2_666
H15A Cl1 3.0861 no 2_666
H15A Cl2 3.3431 no 1_545
H15A Cl2 3.3694 no 2_666
H15A C3 2.9120 no 2_666
H15A C4 3.0719 no 2_666
H15A H5 3.0072 no 1_545
H15B Cl1 3.5137 no 2_666
H15B C15 3.4569 no 2_666
H15B C16 3.1543 no 2_666
H15B H15B 2.8618 no 2_666
H15B H16A 2.4735 no 2_666
H15B H16B 3.2409 no 2_666
H16A C14 3.3233 no 2_666
H16A C15 3.3978 no 2_666
H16A H14 2.4674 no 2_666
H16A H15B 2.4735 no 2_666
H16B Cl5 3.0789 no 1_654
H16B O1 3.0326 no 2_666
H16B C1 3.1126 no 2_666
H16B C2 2.8464 no 2_666
H16B C3 3.0665 no 2_666
H16B C7 3.3496 no 2_666
H16B H14 3.3583 no 2_666
H16B H15B 3.2409 no 2_666
H17A Cl2 3.4789 no 1_545
H17A Cl5 3.1697 no 1_654
H17A C19 3.4797 no 2_666
H17A H19A 2.5556 no 2_666
H17A H21A 2.8863 no 2_666
H17B Cl4 3.3644 no 1_654
H17B Cl5 3.2159 no 1_654
H17B Cl6 3.3869 no 1_554
H17B Cl6 3.0571 no 2_666
H17B C13 3.5818 no 2_666
H17B C14 3.5378 no 2_666
H17B H14 3.1203 no 2_666
H17B H19A 3.5939 no 2_666
H18A Cl6 3.1323 no 1_554
H18A C12 3.4229 no 1_554
H18A H12 2.7165 no 1_554
H18B Cl2 3.1904 no 1_545
H18B Cl6 3.2301 no 1_554
H18B C12 3.3065 no 1_554
H18B C21 3.5379 no 2_666
H18B H12 2.4641 no 1_554
H18B H20B 3.2978 no 1_544
H18B H21A 2.5574 no 2_666
H19A Cl4 3.5801 no 2_567
H19A Cl5 3.2258 no 2_567
H19A C17 3.4651 no 2_666
H19A H17A 2.5556 no 2_666
H19A H17B 3.5939 no 2_666
H19A H19C 3.1566 no 2_577
H19B Cl3 3.1808 no .
H19B C9 3.4638 no 1_565
H19B C10 3.2548 no 1_565
H19B C11 3.0620 no 1_565
H19B C12 3.1189 no 1_565
H19B C13 3.2824 no 1_565
H19B C14 3.4318 no 1_565
H19B H12 3.5629 no 1_565
H19B H19C 3.2906 no 2_577
H19C Cl3 3.3323 no 2_577
H19C Cl5 3.5165 no 1_565
H19C C11 3.4181 no 1_565
H19C C19 2.9951 no 2_577
H19C H19A 3.1566 no 2_577
H19C H19B 3.2906 no 2_577
H19C H19C 2.1767 no 2_577
H20A Cl1 3.2569 no 1_556
H20A Cl3 3.4304 no 2_577
H20A Cl4 3.3579 no 2_567
H20A Cl6 3.4570 no 2_667
H20B C11 3.4316 no 1_565
H20B C12 2.9149 no 1_565
H20B C13 3.5808 no 1_565
H20B H7 3.3634 no 2_577
H20B H12 2.6517 no 1_565
H20B H18B 3.2978 no 1_566
H21A Cl2 3.1852 no 2_676
H21A Cl6 3.3864 no 2_667
H21A C17 3.5045 no 2_666
H21A C18 3.3844 no 2_666
H21A H12 3.5972 no 2_667
H21A H17A 2.8863 no 2_666
H21A H18B 2.5574 no 2_666
H21B Cl2 3.1977 no 2_676
H21B Cl6 3.1525 no 1_565
H21B C12 3.5732 no 1_565
H21B C13 3.2007 no 1_565
